data_5000286
loop_
_publ_author_name
'Chattopadhyay, Sunil K.'
'Sharon, Ashoke'
'Yadav, Umesh'
'Srivastava, Sachin'
'Mehta, Vijay K.'
'Maulik, Prakas R.'

_publ_section_title
;
 A taxane diterpenoid from the heartwood of Taxus wallichiana
;
_journal_issue 2
_journal_name_full 'Acta Crystallographica Section E'
_journal_page_first o154
_journal_page_last o155
_journal_paper_doi 10.1107/S1600536802000910
_journal_volume 58
_journal_year 2002
_chemical_formula_sum 'C30 H42.58 O10.29'
_space_group_IT_number 19
_symmetry_cell_setting orthorhombic
_symmetry_Int_Tables_number 19
_symmetry_space_group_name_Hall 'P 2ac 2ab'
_symmetry_space_group_name_H-M 'P 21 21 21'
_cell_angle_alpha 90
_cell_angle_beta 90
_cell_angle_gamma 90
_cell_formula_units_Z 4
_cell_length_a 11.252(2)
_cell_length_b 16.003(3)
_cell_length_c 16.801(2)
_cod_duplicate_entry 2200867
_cod_database_code 5000286

loop_
_symmetry_equiv_pos_site_id
_symmetry_equiv_pos_as_xyz
1 x,y,z
2 1/2-x,-y,1/2+z
3 -x,1/2+y,1/2-z
4 1/2+x,1/2-y,-z

loop_
_atom_site_label
_atom_site_type_symbol
_atom_site_fract_x
_atom_site_fract_y
_atom_site_fract_z
C1 C 0.6832(6) 0.3795(5) 0.0249(4)
H1 H 0.65410 0.34180 -0.01680
C2 C 0.7163(7) 0.4629(5) -0.0168(5)
H2 H 0.65140 0.47790 -0.05200
H3 H 0.78550 0.45280 -0.04990
C3 C 0.7435(5) 0.5399(4) 0.0372(4)
H4 H 0.72500 0.52220 0.09160
C4 C 0.6648(6) 0.6150(4) 0.0210(5)
C5 C 0.6788(6) 0.6859(5) 0.0797(5)
H5 H 0.62970 0.73380 0.06440
C6 C 0.8076(6) 0.7101(4) 0.0842(5)
H6 H 0.81760 0.75230 0.12510
H7 H 0.83140 0.73450 0.03380
C7 C 0.8872(5) 0.6369(4) 0.1026(4)
H8 H 0.86570 0.61390 0.15470
C8 C 0.8791(5) 0.5657(4) 0.0381(4)
C9 C 0.9619(5) 0.4912(4) 0.0561(4)
H9 H 0.95620 0.45300 0.01060
C10 C 0.9443(5) 0.4376(5) 0.1323(4)
H10 H 0.95330 0.47230 0.18000
C11 C 0.8249(6) 0.3945(4) 0.1328(4)
C12 C 0.7422(6) 0.4151(4) 0.1860(4)
C13 C 0.6167(6) 0.3899(5) 0.1724(5)
H11 H 0.60640 0.33310 0.19320
C14 C 0.5816(6) 0.3893(5) 0.0849(4)
H12 H 0.54040 0.44120 0.07330
H13 H 0.52550 0.34410 0.07650
C15 C 0.7905(6) 0.3348(4) 0.0649(5)
C16 C 0.7541(8) 0.2480(5) 0.1003(6)
H14 H 0.82420 0.21800 0.11590
H15 H 0.71180 0.21650 0.06080
H16 H 0.70410 0.25640 0.14580
C17 C 0.8830(7) 0.3087(5) 0.0011(5)
H17 H 0.90340 0.35630 -0.03090
H18 H 0.84980 0.26590 -0.03220
H19 H 0.95300 0.28770 0.02690
C18 C 0.7658(6) 0.4696(5) 0.2578(4)
H20 H 0.84870 0.46740 0.27100
H21 H 0.71970 0.44990 0.30200
H22 H 0.74390 0.52630 0.24590
C19 C 0.9181(7) 0.6005(5) -0.0443(4)
H23 H 0.99460 0.62660 -0.03940
H24 H 0.86110 0.64090 -0.06230
H25 H 0.92280 0.55550 -0.08190
C20 C 0.5883(7) 0.6231(6) -0.0380(5)
H26 H 0.54400 0.67180 -0.04300
H27 H 0.57870 0.58000 -0.07460
C21 C 0.5408(8) 0.6730(6) 0.1877(8)
C22 C 0.5324(8) 0.6541(6) 0.2729(6)
H28 H 0.57670 0.69480 0.30260
H29 H 0.56440 0.59950 0.28280
H30 H 0.45060 0.65560 0.28910
C23 C 1.0689(7) 0.6607(6) 0.1738(6)
C24 C 1.1847(7) 0.7060(7) 0.1707(6)
H31 H 1.17270 0.76340 0.18540
H32 H 1.21620 0.70330 0.11770
H33 H 1.23960 0.68040 0.20700
C25 C 1.1603(7) 0.4885(7) 0.0053(6)
C26 C 1.2824(7) 0.5207(9) 0.0197(7)
H34 H 1.30490 0.50970 0.07380
H35 H 1.28410 0.57990 0.01020
H36 H 1.33710 0.49340 -0.01560
C27 C 1.0674(7) 0.3374(5) 0.1974(5)
C28 C 1.1505(7) 0.2648(5) 0.1796(5)
H37 H 1.22070 0.26960 0.21170
H38 H 1.17210 0.26580 0.12430
H39 H 1.11100 0.21310 0.19150
C29 C 0.4280(8) 0.4125(6) 0.2351(7)
C30 C 0.3460(7) 0.4746(6) 0.2701(7)
H40 H 0.26860 0.45020 0.27590
H41 H 0.34110 0.52240 0.23570
H42 H 0.37520 0.49150 0.32130
O1 O 0.6492(4) 0.6576(3) 0.1603(3)
O2 O 0.4645(6) 0.7015(7) 0.1464(6)
O3 O 1.0070(4) 0.6698(3) 0.1063(3)
O4 O 1.0346(5) 0.6206(4) 0.2294(4)
O5 O 1.0839(4) 0.5191(3) 0.0598(3)
O6 O 1.1319(6) 0.4431(4) -0.0478(4)
O7 O 1.0397(4) 0.3754(3) 0.1283(3)
O8 O 1.0288(6) 0.3552(4) 0.2602(3)
O9 O 0.5353(4) 0.4449(3) 0.2150(3)
O10? O 0.422(3) 0.3398(9) 0.253(2)
O11 O 0.3958(18) 0.3489(10) 0.2017(11)
O12 O 0.429(3) 0.448(2) -0.125(2)

loop_
_atom_type_symbol
_atom_type_radius_bond
C 0.68
H 0.23
O 0.68
